data_7125085
loop_
_publ_author_name
'Pop, Flavia'
'Auban-Senzier, Pascale'
'Canadell, Enric'
'Avarvari, Narcis'

_publ_section_title
;
 Anion size control of the packing in the metallic versus semiconducting
 chiral radical cation salts (DM-EDT-TTF)<sub>2</sub>XF<sub>6</sub> (X =
 P, As, Sb).
;
_journal_issue 84
_journal_name_full 'Chemical communications (Cambridge, England)'
_journal_page_first 12438
_journal_page_last 12441
_journal_paper_doi 10.1039/c6cc06706a
_journal_volume 52
_journal_year 2016
_chemical_formula_moiety '2(C10 H10 S6), F6 Sb'
_chemical_formula_sum 'C20 H20 F6 S12 Sb'
_chemical_formula_weight 880.83
_space_group_crystal_system triclinic
_space_group_IT_number 2
_space_group_name_Hall '-P 1'
_space_group_name_H-M_alt 'P -1'
_atom_sites_solution_hydrogens geom
_atom_sites_solution_primary direct
_atom_sites_solution_secondary difmap
_audit_creation_method SHELXL-2013
_audit_update_record
;
2016-09-14 deposited with the CCDC.
2016-09-27 downloaded from the CCDC.
;
_cell_angle_alpha 87.078(5)
_cell_angle_beta 77.556(5)
_cell_angle_gamma 68.221(4)
_cell_formula_units_Z 1
_cell_length_a 6.6221(4)
_cell_length_b 8.4850(4)
_cell_length_c 15.3114(9)
_cell_measurement_reflns_used 4378
_cell_measurement_temperature 293(2)
_cell_measurement_theta_max 27.49
_cell_measurement_theta_min 1.36
_cell_volume 779.75(8)
_computing_cell_refinement 'Dirax (Duisenberg, 1992)'
_computing_data_collection 'Collect (Hooft, 2008)'
_computing_data_reduction 'EvalCCD (Duisenberg et al., 2000)'
_computing_molecular_graphics 'DIAMOND 3.2k (Crystal Impact GbR, 2014)'
_computing_publication_material 'WinGX publication routines (Farrugia, 1999)'
_computing_structure_refinement 'SHELXL-2013 (Sheldrick, 2013)'
_computing_structure_solution 'SHELXS-97 (Sheldrick, 2008)'
_diffrn_ambient_temperature 293(2)
_diffrn_detector_area_resol_mean 9
_diffrn_measured_fraction_theta_full 0.999
_diffrn_measured_fraction_theta_max 0.998
_diffrn_measurement_device_type 'Nonius Kappa CCD'
_diffrn_measurement_method 'phi and omega scans'
_diffrn_radiation_monochromator graphite
_diffrn_radiation_source 'fine-focus sealed tube'
_diffrn_radiation_type MoK\a
_diffrn_radiation_wavelength 0.71073
_diffrn_reflns_av_R_equivalents 0.0437
_diffrn_reflns_av_unetI/netI 0.0552
_diffrn_reflns_Laue_measured_fraction_full 0.999
_diffrn_reflns_Laue_measured_fraction_max 0.998
_diffrn_reflns_limit_h_max 8
_diffrn_reflns_limit_h_min -8
_diffrn_reflns_limit_k_max 10
_diffrn_reflns_limit_k_min -11
_diffrn_reflns_limit_l_max 19
_diffrn_reflns_limit_l_min -19
_diffrn_reflns_number 17291
_diffrn_reflns_point_group_measured_fraction_full 0.999
_diffrn_reflns_point_group_measured_fraction_max 0.998
_diffrn_reflns_theta_full 25.242
_diffrn_reflns_theta_max 27.501
_diffrn_reflns_theta_min 2.586
_exptl_absorpt_coefficient_mu 1.738
_exptl_absorpt_correction_T_max 0.7456
_exptl_absorpt_correction_T_min 0.6734
_exptl_absorpt_correction_type multi-scan
_exptl_absorpt_process_details sadabs
_exptl_crystal_colour black
_exptl_crystal_density_diffrn 1.876
_exptl_crystal_description plate
_exptl_crystal_F_000 437
_exptl_crystal_size_max 0.35
_exptl_crystal_size_mid 0.16
_exptl_crystal_size_min 0.02
_refine_diff_density_max 0.462
_refine_diff_density_min -0.459
_refine_diff_density_rms 0.070
_refine_ls_extinction_method none
_refine_ls_goodness_of_fit_ref 1.013
_refine_ls_hydrogen_treatment constr
_refine_ls_matrix_type full
_refine_ls_number_parameters 197
_refine_ls_number_reflns 3570
_refine_ls_number_restraints 0
_refine_ls_restrained_S_all 1.013
_refine_ls_R_factor_all 0.0879
_refine_ls_R_factor_gt 0.0374
_refine_ls_shift/su_max 0.000
_refine_ls_shift/su_mean 0.000
_refine_ls_structure_factor_coef Fsqd
_refine_ls_weighting_details 'w=1/[\s^2^(Fo^2^)+(0.0349P)^2^+0.6119P] where P=(Fo^2^+2Fc^2^)/3'
_refine_ls_weighting_scheme calc
_refine_ls_wR_factor_gt 0.0771
_refine_ls_wR_factor_ref 0.0882
_reflns_Friedel_coverage 0.000
_reflns_number_gt 2414
_reflns_number_total 3570
_reflns_threshold_expression 'I > 2\s(I)'
_cod_data_source_file c6cc06706a2.cif
_cod_data_source_block '[(rac)-1]2SbF6'
_cod_database_code 7125085
_shelx_space_group_comment
;
The symmetry employed for this shelxl refinement is uniquely defined
by the following loop, which should always be used as a source of
symmetry information in preference to the above space-group names.
They are only intended as comments.
;
_shelxl_version_number 2013-4

loop_
_space_group_symop_operation_xyz
'x, y, z'
'-x, -y, -z'

loop_
_atom_site_label
_atom_site_type_symbol
_atom_site_fract_x
_atom_site_fract_y
_atom_site_fract_z
_atom_site_U_iso_or_equiv
_atom_site_adp_type
_atom_site_occupancy
_atom_site_site_symmetry_order
_atom_site_calc_flag
_atom_site_refinement_flags_posn
_atom_site_refinement_flags_adp
_atom_site_refinement_flags_occupancy
_atom_site_disorder_assembly
_atom_site_disorder_group
C1 C 0.9948(7) 0.0650(5) 0.7187(2) 0.0616(10) Uani 1 1 d . . . . .
H1 H 1.0849 0.0474 0.7599 0.074 Uiso 1 1 calc R U . . .
C2 C 0.8420(7) -0.0027(5) 0.7287(2) 0.0616(10) Uani 1 1 d . . . . .
H2 H 0.8205 -0.0695 0.7772 0.074 Uiso 1 1 calc R U . . .
C3 C 0.8083(5) 0.1662(4) 0.58580(19) 0.0384(7) Uani 1 1 d . . . . .
C4 C 0.7451(5) 0.2436(4) 0.51018(19) 0.0379(7) Uani 1 1 d . . . . .
C5 C 0.7254(5) 0.4044(4) 0.36272(19) 0.0383(7) Uani 1 1 d . . . . .
C6 C 0.5697(5) 0.3342(4) 0.37212(19) 0.0374(7) Uani 1 1 d . . . . .
C7A C 0.5998(16) 0.5538(12) 0.2065(5) 0.049(2) Uani 0.675(15) 1 d . . P A 1
H7A H 0.4629 0.6501 0.2303 0.059 Uiso 0.675(15) 1 calc R U P A 1
C7B C 0.704(3) 0.459(2) 0.1836(7) 0.038(4) Uani 0.325(15) 1 d . . P A 2
H7B H 0.7992 0.3444 0.1600 0.046 Uiso 0.325(15) 1 calc R U P A 2
C8A C 0.5425(16) 0.4032(13) 0.1958(4) 0.0450(18) Uani 0.675(15) 1 d . . P A 1
H8A H 0.6804 0.3064 0.1739 0.054 Uiso 0.675(15) 1 calc R U P A 1
C8B C 0.450(3) 0.487(2) 0.2108(9) 0.042(3) Uani 0.325(15) 1 d . . P A 2
H8B H 0.3580 0.6061 0.2276 0.051 Uiso 0.325(15) 1 calc R U P A 2
C9 C 0.7170(8) 0.6020(7) 0.1140(3) 0.0885(15) Uani 1 1 d . . . . .
H9A H 0.7568 0.5121 0.0706 0.133 Uiso 0.675(15) 1 calc R U P A 1
H9B H 0.8487 0.6185 0.1208 0.133 Uiso 0.675(15) 1 calc R U P A 1
H9C H 0.6170 0.7049 0.0943 0.133 Uiso 0.675(15) 1 calc R U P A 1
H9D H 0.7409 0.5585 0.0545 0.133 Uiso 0.325(15) 1 calc R U P A 2
H9E H 0.8378 0.6355 0.1188 0.133 Uiso 0.325(15) 1 calc R U P A 2
H9F H 0.5799 0.6986 0.1267 0.133 Uiso 0.325(15) 1 calc R U P A 2
C10 C 0.3869(7) 0.4282(6) 0.1305(2) 0.0649(10) Uani 1 1 d . . . . .
H10A H 0.2611 0.5324 0.1459 0.097 Uiso 0.675(15) 1 calc R U P A 1
H10B H 0.3367 0.3350 0.1343 0.097 Uiso 0.675(15) 1 calc R U P A 1
H10C H 0.4659 0.4329 0.0706 0.097 Uiso 0.675(15) 1 calc R U P A 1
H10D H 0.4829 0.4409 0.0761 0.097 Uiso 0.325(15) 1 calc R U P A 2
H10E H 0.2352 0.4960 0.1288 0.097 Uiso 0.325(15) 1 calc R U P A 2
H10F H 0.4036 0.3111 0.1364 0.097 Uiso 0.325(15) 1 calc R U P A 2
S1 S 1.02273(15) 0.18777(12) 0.62616(6) 0.0525(2) Uani 1 1 d . . . . .
S2 S 0.68191(16) 0.03723(11) 0.64792(6) 0.0518(2) Uani 1 1 d . . . . .
S3 S 0.87554(14) 0.36912(10) 0.44742(5) 0.0447(2) Uani 1 1 d . . . . .
S4 S 0.53554(14) 0.21772(10) 0.46766(5) 0.0440(2) Uani 1 1 d . . . . .
S5 S 0.79643(16) 0.52730(12) 0.27582(6) 0.0549(2) Uani 1 1 d . . . . .
S6 S 0.39502(15) 0.34631(12) 0.29956(6) 0.0529(2) Uani 1 1 d . . . . .
F1 F -0.1782(7) 0.1974(4) -0.0425(2) 0.1565(16) Uani 1 1 d . . . . .
F2 F 0.2238(6) -0.0122(4) -0.10094(19) 0.1236(11) Uani 1 1 d . . . . .
F3 F -0.0928(8) -0.1281(5) -0.0650(2) 0.1574(15) Uani 1 1 d . . . . .
Sb1 Sb 0.0000 0.0000 0.0000 0.0894(2) Uani 1 2 d S . P . .

loop_
_atom_site_aniso_label
_atom_site_aniso_U_11
_atom_site_aniso_U_22
_atom_site_aniso_U_33
_atom_site_aniso_U_23
_atom_site_aniso_U_13
_atom_site_aniso_U_12
C1 0.069(3) 0.066(2) 0.049(2) 0.0039(18) -0.0295(19) -0.014(2)
C2 0.081(3) 0.056(2) 0.045(2) 0.0156(17) -0.022(2) -0.019(2)
C3 0.0440(18) 0.0371(16) 0.0353(16) -0.0006(13) -0.0088(14) -0.0160(14)
C4 0.0428(18) 0.0394(16) 0.0341(15) 0.0000(13) -0.0079(14) -0.0182(14)
C5 0.0421(18) 0.0431(16) 0.0306(15) 0.0004(13) -0.0070(13) -0.0171(14)
C6 0.0406(18) 0.0420(16) 0.0309(15) 0.0025(12) -0.0066(13) -0.0173(14)
C7A 0.054(5) 0.051(5) 0.047(3) 0.013(3) -0.014(3) -0.025(4)
C7B 0.032(8) 0.047(8) 0.032(5) -0.006(5) -0.008(5) -0.010(6)
C8A 0.047(5) 0.053(5) 0.035(3) 0.004(3) -0.010(3) -0.018(4)
C8B 0.033(9) 0.043(8) 0.040(6) 0.004(6) -0.003(6) -0.004(6)
C9 0.111(4) 0.137(4) 0.065(3) 0.057(3) -0.047(3) -0.090(3)
C10 0.067(3) 0.095(3) 0.047(2) 0.020(2) -0.0247(19) -0.042(2)
S1 0.0542(5) 0.0597(5) 0.0500(5) -0.0003(4) -0.0205(4) -0.0229(4)
S2 0.0678(6) 0.0490(5) 0.0466(5) 0.0115(4) -0.0186(4) -0.0283(4)
S3 0.0524(5) 0.0548(5) 0.0383(4) 0.0060(4) -0.0142(4) -0.0307(4)
S4 0.0523(5) 0.0527(5) 0.0375(4) 0.0104(3) -0.0140(4) -0.0301(4)
S5 0.0675(6) 0.0699(6) 0.0473(5) 0.0185(4) -0.0194(4) -0.0463(5)
S6 0.0568(6) 0.0749(6) 0.0458(5) 0.0226(4) -0.0229(4) -0.0415(5)
F1 0.194(4) 0.092(2) 0.122(3) 0.0482(19) -0.037(3) 0.014(2)
F2 0.177(3) 0.089(2) 0.0742(18) 0.0034(15) -0.011(2) -0.024(2)
F3 0.245(5) 0.148(3) 0.095(2) -0.017(2) -0.035(3) -0.089(3)
Sb1 0.1532(5) 0.0449(2) 0.0442(2) 0.00475(16) -0.0263(3) -0.0048(2)

loop_
_atom_type_symbol
_atom_type_description
_atom_type_scat_dispersion_real
_atom_type_scat_dispersion_imag
_atom_type_scat_source
C C 0.0033 0.0016 'International Tables Vol C Tables 4.2.6.8 and 6.1.1.4'
H H 0.0000 0.0000 'International Tables Vol C Tables 4.2.6.8 and 6.1.1.4'
F F 0.0171 0.0103 'International Tables Vol C Tables 4.2.6.8 and 6.1.1.4'
S S 0.1246 0.1234 'International Tables Vol C Tables 4.2.6.8 and 6.1.1.4'
Sb Sb -0.5866 1.5461 'International Tables Vol C Tables 4.2.6.8 and 6.1.1.4'

loop_
_geom_angle_atom_site_label_1
_geom_angle_atom_site_label_2
_geom_angle_atom_site_label_3
_geom_angle
_geom_angle_site_symmetry_1
_geom_angle_site_symmetry_3
C2 C1 S1 117.9(3) . .
C2 C1 H1 121.0 . .
S1 C1 H1 121.0 . .
C1 C2 S2 117.6(3) . .
C1 C2 H2 121.2 . .
S2 C2 H2 121.2 . .
C4 C3 S1 122.4(2) . .
C4 C3 S2 122.6(2) . .
S1 C3 S2 115.05(17) . .
C3 C4 S3 122.3(2) . .
C3 C4 S4 122.6(2) . .
S3 C4 S4 115.10(16) . .
C6 C5 S5 127.9(2) . .
C6 C5 S3 116.8(2) . .
S5 C5 S3 115.34(17) . .
C5 C6 S6 127.5(2) . .
C5 C6 S4 117.2(2) . .
S6 C6 S4 115.25(17) . .
C8A C7A C9 110.9(7) . .
C8A C7A S5 115.9(6) . .
C9 C7A S5 102.9(4) . .
C8A C7A H7A 109.0 . .
C9 C7A H7A 109.0 . .
S5 C7A H7A 109.0 . .
C8B C7B C9 104.9(12) . .
C8B C7B S5 110.9(11) . .
C9 C7B S5 100.3(7) . .
C8B C7B H7B 113.2 . .
C9 C7B H7B 113.2 . .
S5 C7B H7B 113.2 . .
C7A C8A C10 113.8(7) . .
C7A C8A S6 113.1(7) . .
C10 C8A S6 104.0(4) . .
C7A C8A H8A 108.6 . .
C10 C8A H8A 108.6 . .
S6 C8A H8A 108.6 . .
C10 C8B C7B 107.5(13) . .
C10 C8B S6 103.6(8) . .
C7B C8B S6 111.9(12) . .
C10 C8B H8B 111.2 . .
C7B C8B H8B 111.2 . .
S6 C8B H8B 111.2 . .
C7A C9 H9A 109.5 . .
C7A C9 H9B 109.5 . .
H9A C9 H9B 109.5 . .
C7A C9 H9C 109.5 . .
H9A C9 H9C 109.5 . .
H9B C9 H9C 109.5 . .
C7B C9 H9D 109.5 . .
C7B C9 H9E 109.5 . .
H9D C9 H9E 109.5 . .
C7B C9 H9F 109.5 . .
H9D C9 H9F 109.5 . .
H9E C9 H9F 109.5 . .
C8A C10 H10A 109.5 . .
C8A C10 H10B 109.5 . .
H10A C10 H10B 109.5 . .
C8A C10 H10C 109.5 . .
H10A C10 H10C 109.5 . .
H10B C10 H10C 109.5 . .
C8B C10 H10D 109.5 . .
C8B C10 H10E 109.5 . .
H10D C10 H10E 109.5 . .
C8B C10 H10F 109.5 . .
H10D C10 H10F 109.5 . .
H10E C10 H10F 109.5 . .
C1 S1 C3 94.75(17) . .
C2 S2 C3 94.61(17) . .
C4 S3 C5 95.46(14) . .
C4 S4 C6 95.37(14) . .
C5 S5 C7A 104.1(2) . .
C5 S5 C7B 101.7(4) . .
C6 S6 C8A 101.7(2) . .
C6 S6 C8B 106.3(4) . .
F1 Sb1 F1 180.0 . 2
F1 Sb1 F3 88.93(19) . 2
F1 Sb1 F3 91.07(19) 2 2
F1 Sb1 F3 91.07(19) . .
F1 Sb1 F3 88.93(19) 2 .
F3 Sb1 F3 180.0 2 .
F1 Sb1 F2 91.77(15) . 2
F1 Sb1 F2 88.23(15) 2 2
F3 Sb1 F2 87.62(17) 2 2
F3 Sb1 F2 92.38(17) . 2
F1 Sb1 F2 88.23(15) . .
F1 Sb1 F2 91.77(15) 2 .
F3 Sb1 F2 92.38(17) 2 .
F3 Sb1 F2 87.62(17) . .
F2 Sb1 F2 180.0 2 .

loop_
_geom_bond_atom_site_label_1
_geom_bond_atom_site_label_2
_geom_bond_distance
_geom_bond_site_symmetry_2
C1 C2 1.316(5) .
C1 S1 1.734(4) .
C1 H1 0.9300 .
C2 S2 1.739(4) .
C2 H2 0.9300 .
C3 C4 1.369(4) .
C3 S1 1.736(3) .
C3 S2 1.742(3) .
C4 S3 1.739(3) .
C4 S4 1.740(3) .
C5 C6 1.350(4) .
C5 S5 1.741(3) .
C5 S3 1.748(3) .
C6 S6 1.743(3) .
C6 S4 1.745(3) .
C7A C8A 1.487(13) .
C7A C9 1.574(7) .
C7A S5 1.797(6) .
C7A H7A 0.9800 .
C7B C8B 1.58(3) .
C7B C9 1.584(13) .
C7B S5 1.848(10) .
C7B H7B 0.9800 .
C8A C10 1.538(7) .
C8A S6 1.821(6) .
C8A H8A 0.9800 .
C8B C10 1.539(14) .
C8B S6 1.829(13) .
C8B H8B 0.9800 .
C9 H9A 0.9600 .
C9 H9B 0.9600 .
C9 H9C 0.9600 .
C9 H9D 0.9600 .
C9 H9E 0.9600 .
C9 H9F 0.9600 .
C10 H10A 0.9600 .
C10 H10B 0.9600 .
C10 H10C 0.9600 .
C10 H10D 0.9600 .
C10 H10E 0.9600 .
C10 H10F 0.9600 .
F1 Sb1 1.837(3) .
F2 Sb1 1.874(3) .
F3 Sb1 1.849(3) .
Sb1 F1 1.837(3) 2
Sb1 F3 1.849(3) 2
Sb1 F2 1.874(3) 2
